data_7014564
loop_
_publ_author_name
'Miyasaka, Hitoshi'
'Motokawa, Natsuko'
'Atsuumi, Ryo'
'Kamo, Hiromichi'
'Asai, Yuichiro'
'Yamashita, Masahiro'

_publ_section_title
;
 Tuning of the ionization potential of paddlewheel diruthenium(II, II)
 complexes with fluorine atoms on the benzoate ligands.
;
_journal_issue 3
_journal_name_full 'Dalton transactions (Cambridge, England : 2003)'
_journal_page_first 673
_journal_page_last 682
_journal_paper_doi 10.1039/c0dt00956c
_journal_volume 40
_journal_year 2011
_chemical_formula_moiety 'C62 H52 F12 N4 O8 Ru2 '
_chemical_formula_sum 'C62 H52 F12 N4 O8 Ru2'
_chemical_formula_weight 1411.24
_space_group_IT_number 14
_symmetry_cell_setting monoclinic
_symmetry_Int_Tables_number 14
_symmetry_space_group_name_Hall '-P 2yab'
_symmetry_space_group_name_H-M 'P 1 21/a 1'
_cell_angle_alpha 90.0000
_cell_angle_beta 104.482(9)
_cell_angle_gamma 90.0000
_cell_formula_units_Z 2
_cell_length_a 9.172(4)
_cell_length_b 28.238(12)
_cell_length_c 11.634(6)
_cell_measurement_reflns_used 6986
_cell_measurement_temperature 93.1
_cell_measurement_theta_max 27.5
_cell_measurement_theta_min 3.2
_cell_volume 2917(2)
_computing_cell_refinement CrystalClear
_computing_data_collection CrystalClear
_computing_data_reduction CrystalStructure
_computing_publication_material 'CrystalStructure 3.8'
_computing_structure_refinement CRYSTALS
_computing_structure_solution SIR92
_diffrn_ambient_temperature 93.1
_diffrn_detector_area_resol_mean 7.31
_diffrn_measured_fraction_theta_full 0.980
_diffrn_measured_fraction_theta_max 0.980
_diffrn_measurement_device_type 'Rigaku Saturn'
_diffrn_measurement_method \w
_diffrn_radiation_type 'Mo K\a'
_diffrn_radiation_wavelength 0.71070
_diffrn_reflns_av_R_equivalents 0.081
_diffrn_reflns_limit_h_max 8
_diffrn_reflns_limit_h_min -11
_diffrn_reflns_limit_k_max 36
_diffrn_reflns_limit_k_min -36
_diffrn_reflns_limit_l_max 15
_diffrn_reflns_limit_l_min -12
_diffrn_reflns_number 22297
_diffrn_reflns_theta_full 27.48
_diffrn_reflns_theta_max 27.48
_exptl_absorpt_coefficient_mu 0.616
_exptl_absorpt_correction_T_max 0.970
_exptl_absorpt_correction_T_min 0.697
_exptl_absorpt_correction_type multi-scan
_exptl_absorpt_process_details 'Jacobson, R. (1998) Private communication'
_exptl_crystal_colour colorless
_exptl_crystal_density_diffrn 1.606
_exptl_crystal_density_method 'not measured'
_exptl_crystal_description prism
_exptl_crystal_F_000 1424.00
_exptl_crystal_size_max 0.10
_exptl_crystal_size_mid 0.10
_exptl_crystal_size_min 0.05
_refine_diff_density_max 1.81
_refine_diff_density_min -1.16
_refine_ls_extinction_method none
_refine_ls_goodness_of_fit_ref 0.956
_refine_ls_hydrogen_treatment constr
_refine_ls_number_parameters 423
_refine_ls_number_reflns 6552
_refine_ls_R_factor_gt 0.0615
_refine_ls_shift/su_max 0.0000
_refine_ls_structure_factor_coef Fsqd
_refine_ls_weighting_details 'w = 1/[1.0000\s(Fo^2^)]/(4Fo^2^)'
_refine_ls_weighting_scheme calc
_refine_ls_wR_factor_ref 0.1184
_reflns_number_gt 2627
_reflns_number_total 6552
_reflns_threshold_expression F^2^>2.0\s(F^2^)
_cod_data_source_file C0DT00956C.TXT
_cod_data_source_block Ru2-245-F3PhCO2-NDMA
_cod_original_cell_volume 2918(2)
_cod_original_formula_sum 'C62 H52 F12 N4 O8 Ru2 '
_cod_database_code 7014564

loop_
_symmetry_equiv_pos_site_id
_symmetry_equiv_pos_as_xyz
1 +X,+Y,+Z
2 1/2-X,1/2+Y,-Z
3 -X,-Y,-Z
4 1/2+X,1/2-Y,+Z

loop_
_atom_site_label
_atom_site_type_symbol
_atom_site_fract_x
_atom_site_fract_y
_atom_site_fract_z
_atom_site_U_iso_or_equiv
_atom_site_adp_type
_atom_site_occupancy
_atom_site_symmetry_multiplicity
_atom_site_calc_flag
_atom_site_refinement_flags
_atom_site_disorder_assembly
_atom_site_disorder_group
Ru(1) Ru 0.07154(6) 0.49114(2) 0.43444(4) 0.04656(15) Uani 1.00 1 d . . .
F(1) F -0.6119(5) 0.6562(2) 0.2072(4) 0.135(2) Uani 1.00 1 d . . .
F(2) F -0.5986(4) 0.65239(19) -0.0178(3) 0.1108(19) Uani 1.00 1 d . . .
F(3) F -0.2122(7) 0.5396(2) 0.0773(3) 0.205(3) Uani 1.00 1 d . . .
F(4) F 0.3929(5) 0.61535(17) 0.4602(5) 0.119(2) Uani 1.00 1 d . . .
F(5) F 0.4874(5) 0.74469(18) 0.7165(6) 0.159(2) Uani 1.00 1 d . . .
F(6) F 0.2665(5) 0.71684(15) 0.8182(4) 0.0968(16) Uani 1.00 1 d . . .
O(1) O -0.0862(4) 0.52506(14) 0.3017(3) 0.0493(12) Uani 1.00 1 d . . .
O(2) O -0.2279(4) 0.54352(14) 0.4303(3) 0.0481(12) Uani 1.00 1 d . . .
O(3) O 0.0460(4) 0.57114(14) 0.6095(3) 0.0480(12) Uani 1.00 1 d . . .
O(4) O 0.1904(4) 0.55359(15) 0.4806(3) 0.0513(13) Uani 1.00 1 d . . .
N(1) N 0.2207(5) 0.4825(2) 0.2918(3) 0.0501(16) Uani 1.00 1 d . . .
N(2) N 0.2340(6) 0.2989(2) -0.3986(5) 0.066(2) Uani 1.00 1 d . . .
C(1) C -0.1989(7) 0.5434(2) 0.3288(5) 0.0449(18) Uani 1.00 1 d . . .
C(2) C -0.3128(7) 0.5692(2) 0.2313(5) 0.0473(19) Uani 1.00 1 d . . .
C(3) C -0.4153(7) 0.5993(2) 0.2629(6) 0.064(2) Uani 1.00 1 d . . .
C(4) C -0.5127(8) 0.6262(2) 0.1757(6) 0.071(2) Uani 1.00 1 d . . .
C(5) C -0.5060(8) 0.6242(3) 0.0641(6) 0.077(2) Uani 1.00 1 d . . .
C(6) C -0.4087(10) 0.5957(3) 0.0256(7) 0.128(4) Uani 1.00 1 d . . .
C(7) C -0.3107(9) 0.5674(3) 0.1156(7) 0.105(3) Uani 1.00 1 d . . .
C(8) C 0.1549(7) 0.5792(2) 0.5586(5) 0.0486(19) Uani 1.00 1 d . . .
C(9) C 0.2448(7) 0.6235(2) 0.5994(5) 0.0474(19) Uani 1.00 1 d . . .
C(10) C 0.3549(9) 0.6394(3) 0.5505(8) 0.083(3) Uani 1.00 1 d . . .
C(11) C 0.4422(9) 0.6802(3) 0.5884(10) 0.119(4) Uani 1.00 1 d . . .
C(12) C 0.4052(10) 0.7049(3) 0.6776(10) 0.099(3) Uani 1.00 1 d . . .
C(13) C 0.2975(10) 0.6904(2) 0.7287(7) 0.074(2) Uani 1.00 1 d . . .
C(14) C 0.2143(7) 0.6504(2) 0.6907(5) 0.059(2) Uani 1.00 1 d . . .
C(15) C 0.3833(6) 0.4771(2) 0.3596(5) 0.071(2) Uani 1.00 1 d . . .
C(16) C 0.2106(7) 0.5261(2) 0.2176(5) 0.061(2) Uani 1.00 1 d . . .
C(17) C 0.1666(7) 0.4407(2) 0.2208(5) 0.0514(19) Uani 1.00 1 d . . .
C(18) C 0.0271(6) 0.4434(2) 0.1364(5) 0.056(2) Uani 1.00 1 d . . .
C(19) C -0.0311(7) 0.4028(2) 0.0684(5) 0.057(2) Uani 1.00 1 d . . .
C(20) C 0.0424(7) 0.3599(2) 0.0836(5) 0.055(2) Uani 1.00 1 d . . .
C(21) C 0.1784(7) 0.3567(2) 0.1709(5) 0.056(2) Uani 1.00 1 d . . .
C(22) C 0.2387(7) 0.3967(2) 0.2360(5) 0.058(2) Uani 1.00 1 d . . .
C(23) C -0.0193(7) 0.3171(2) 0.0069(6) 0.062(2) Uani 1.00 1 d . . .
C(24) C 0.0483(7) 0.3133(2) -0.0994(5) 0.054(2) Uani 1.00 1 d . . .
C(25) C 0.0022(6) 0.3419(2) -0.2009(5) 0.053(2) Uani 1.00 1 d . . .
C(26) C 0.0632(6) 0.3379(2) -0.2974(6) 0.053(2) Uani 1.00 1 d . . .
C(27) C 0.1770(7) 0.3046(2) -0.2986(6) 0.054(2) Uani 1.00 1 d . . .
C(28) C 0.2265(7) 0.2762(2) -0.1967(5) 0.060(2) Uani 1.00 1 d . . .
C(29) C 0.1625(7) 0.2809(2) -0.0998(6) 0.058(2) Uani 1.00 1 d . . .
C(30) C 0.1625(8) 0.3228(2) -0.5058(6) 0.094(3) Uani 1.00 1 d . . .
C(31) C 0.3290(8) 0.2589(3) -0.4016(6) 0.103(3) Uani 1.00 1 d . . .
H(1) H -0.4193 0.6017 0.3435 0.073 Uiso 1.00 1 c R . .
H(2) H -0.4058 0.5945 -0.0553 0.153 Uiso 1.00 1 c R . .
H(3) H 0.5210 0.6899 0.5539 0.143 Uiso 1.00 1 c R . .
H(4) H 0.1364 0.6411 0.7266 0.064 Uiso 1.00 1 c R . .
H(5) H 0.4340 0.4571 0.3166 0.081 Uiso 1.00 1 c R . .
H(6) H 0.3878 0.4636 0.4351 0.081 Uiso 1.00 1 c R . .
H(7) H 0.4305 0.5073 0.3699 0.081 Uiso 1.00 1 c R . .
H(8) H 0.1959 0.5529 0.2627 0.071 Uiso 1.00 1 c R . .
H(9) H 0.1282 0.5232 0.1497 0.071 Uiso 1.00 1 c R . .
H(10) H 0.3012 0.5298 0.1930 0.071 Uiso 1.00 1 c R . .
H(11) H -0.0281 0.4722 0.1251 0.062 Uiso 1.00 1 c R . .
H(12) H -0.1241 0.4053 0.0103 0.063 Uiso 1.00 1 c R . .
H(13) H 0.2296 0.3272 0.1859 0.062 Uiso 1.00 1 c R . .
H(14) H 0.3327 0.3939 0.2930 0.065 Uiso 1.00 1 c R . .
H(15) H -0.1255 0.3201 -0.0205 0.070 Uiso 1.00 1 c R . .
H(16) H 0.0042 0.2892 0.0536 0.070 Uiso 1.00 1 c R . .
H(17) H -0.0737 0.3650 -0.2030 0.059 Uiso 1.00 1 c R . .
H(18) H 0.0276 0.3578 -0.3643 0.060 Uiso 1.00 1 c R . .
H(19) H 0.3042 0.2536 -0.1936 0.068 Uiso 1.00 1 c R . .
H(20) H 0.1981 0.2613 -0.0322 0.063 Uiso 1.00 1 c R . .
H(21) H 0.2704 0.2307 -0.4108 0.127 Uiso 1.00 1 c R . .
H(22) H 0.4054 0.2573 -0.3295 0.127 Uiso 1.00 1 c R . .
H(23) H 0.3741 0.2620 -0.4664 0.127 Uiso 1.00 1 c R . .
H(24) H 0.1422 0.3008 -0.5697 0.111 Uiso 1.00 1 c R . .
H(25) H 0.2269 0.3471 -0.5211 0.111 Uiso 1.00 1 c R . .
H(26) H 0.0707 0.3364 -0.4980 0.111 Uiso 1.00 1 c R . .

loop_
_atom_site_aniso_label
_atom_site_aniso_U_11
_atom_site_aniso_U_22
_atom_site_aniso_U_33
_atom_site_aniso_U_12
_atom_site_aniso_U_13
_atom_site_aniso_U_23
Ru(1) 0.0548(3) 0.0422(3) 0.0337(2) -0.0055(2) -0.0059(2) 0.0016(2)
F(1) 0.120(4) 0.162(5) 0.092(3) 0.086(3) -0.029(3) -0.028(3)
F(2) 0.090(3) 0.153(4) 0.081(3) 0.041(3) 0.003(2) 0.054(3)
F(3) 0.221(6) 0.342(9) 0.041(2) 0.215(6) 0.014(3) 0.018(4)
F(4) 0.108(3) 0.074(3) 0.207(6) -0.029(2) 0.096(4) -0.025(3)
F(5) 0.106(4) 0.077(3) 0.272(7) -0.047(3) 0.003(4) -0.045(4)
F(6) 0.127(3) 0.051(2) 0.080(3) -0.005(2) -0.034(2) -0.013(2)
O(1) 0.062(2) 0.045(2) 0.033(2) 0.002(2) -0.003(2) 0.0035(19)
O(2) 0.053(2) 0.054(2) 0.031(2) 0.000(2) 0.0006(19) 0.007(2)
O(3) 0.057(2) 0.036(2) 0.042(2) -0.003(2) -0.005(2) 0.0042(19)
O(4) 0.067(2) 0.042(2) 0.039(2) -0.010(2) 0.002(2) 0.001(2)
N(1) 0.038(2) 0.078(4) 0.028(2) -0.012(2) -0.004(2) 0.004(2)
N(2) 0.071(4) 0.059(4) 0.060(3) 0.014(3) -0.001(3) 0.024(3)
C(1) 0.057(4) 0.039(3) 0.031(3) -0.012(3) -0.003(3) 0.002(2)
C(2) 0.053(3) 0.047(4) 0.038(3) -0.003(3) 0.004(3) 0.002(3)
C(3) 0.072(4) 0.067(5) 0.044(4) 0.009(4) -0.001(3) -0.002(3)
C(4) 0.056(4) 0.086(6) 0.059(4) 0.016(4) -0.006(3) -0.004(4)
C(5) 0.069(5) 0.101(6) 0.053(4) 0.021(4) 0.002(4) 0.031(4)
C(6) 0.132(8) 0.200(11) 0.049(5) 0.094(8) 0.017(5) 0.050(6)
C(7) 0.103(7) 0.154(9) 0.052(5) 0.071(6) 0.011(4) 0.008(5)
C(8) 0.058(4) 0.044(4) 0.032(3) 0.000(3) -0.010(3) 0.007(3)
C(9) 0.044(3) 0.043(4) 0.047(3) -0.000(3) -0.004(3) 0.005(3)
C(10) 0.063(5) 0.065(6) 0.124(8) -0.001(4) 0.029(5) -0.014(5)
C(11) 0.059(5) 0.057(5) 0.242(13) -0.015(4) 0.040(6) -0.032(7)
C(12) 0.064(5) 0.047(5) 0.168(10) -0.017(4) -0.001(6) -0.018(6)
C(13) 0.087(6) 0.042(4) 0.069(5) -0.007(4) -0.028(4) 0.001(4)
C(14) 0.062(4) 0.051(4) 0.046(3) -0.009(3) -0.017(3) 0.004(3)
C(15) 0.064(4) 0.082(5) 0.056(4) -0.016(4) -0.009(3) -0.017(4)
C(16) 0.068(4) 0.066(4) 0.043(3) -0.015(3) 0.003(3) 0.006(3)
C(17) 0.058(4) 0.048(4) 0.041(3) -0.004(3) -0.001(3) -0.001(3)
C(18) 0.066(4) 0.048(4) 0.040(3) 0.003(3) -0.010(3) 0.000(3)
C(19) 0.069(4) 0.049(4) 0.038(3) 0.000(3) -0.013(3) 0.002(3)
C(20) 0.064(4) 0.044(4) 0.047(3) -0.005(3) -0.006(3) -0.001(3)
C(21) 0.065(4) 0.044(4) 0.048(3) -0.001(3) -0.006(3) 0.003(3)
C(22) 0.047(3) 0.062(4) 0.054(4) -0.004(3) -0.006(3) 0.005(3)
C(23) 0.064(4) 0.048(4) 0.063(4) -0.005(3) -0.002(3) -0.005(3)
C(24) 0.063(4) 0.036(3) 0.051(4) -0.002(3) -0.007(3) -0.001(3)
C(25) 0.049(3) 0.034(3) 0.063(4) 0.004(2) -0.007(3) 0.001(3)
C(26) 0.047(3) 0.041(3) 0.062(4) 0.001(3) -0.007(3) 0.010(3)
C(27) 0.053(4) 0.045(4) 0.052(4) -0.002(3) -0.007(3) 0.007(3)
C(28) 0.053(4) 0.065(5) 0.052(4) 0.010(3) -0.002(3) 0.012(3)
C(29) 0.061(4) 0.044(4) 0.053(4) -0.002(3) -0.016(3) 0.007(3)
C(30) 0.079(5) 0.120(7) 0.078(5) 0.031(5) 0.009(4) 0.055(5)
C(31) 0.090(6) 0.141(8) 0.087(6) 0.061(6) 0.035(4) 0.045(6)

loop_
_atom_type_symbol
_atom_type_description
_atom_type_scat_dispersion_real
_atom_type_scat_dispersion_imag
_atom_type_scat_source
C C 0.003 0.002
;
International Tables for Crystallography
(1992, Vol. C, Tables 4.2.6.8 and 6.1.1.4)
;
H H 0.000 0.000
;
International Tables for Crystallography
(1992, Vol. C, Table 6.1.1.4)
;
O O 0.011 0.006
;
International Tables for Crystallography
(1992, Vol. C, Tables 4.2.6.8 and 6.1.1.4)
;
Ru Ru -1.259 0.836
;
International Tables for Crystallography
(1992, Vol. C, Tables 4.2.6.8 and 6.1.1.4)
;
F F 0.017 0.010
;
International Tables for Crystallography
(1992, Vol. C, Tables 4.2.6.8 and 6.1.1.4)
;
N N 0.006 0.003
;
International Tables for Crystallography
(1992, Vol. C, Tables 4.2.6.8 and 6.1.1.4)
;

loop_
_geom_angle_atom_site_label_1
_geom_angle_atom_site_label_2
_geom_angle_atom_site_label_3
_geom_angle
_geom_angle_publ_flag
_geom_angle_site_symmetry_1
_geom_angle_site_symmetry_2
_geom_angle_site_symmetry_3
Ru(1) Ru(1) O(1) 89.19(12) yes 3_566 . .
Ru(1) Ru(1) O(2) 90.02(12) yes 3_566 . 3_566
Ru(1) Ru(1) O(3) 90.02(13) yes 3_566 . 3_566
Ru(1) Ru(1) O(4) 89.62(13) yes 3_566 . .
Ru(1) Ru(1) N(1) 173.18(13) yes 3_566 . .
O(1) Ru(1) O(2) 179.03(17) yes . . 3_566
O(1) Ru(1) O(3) 89.15(15) yes . . 3_566
O(1) Ru(1) O(4) 91.37(15) yes . . .
O(1) Ru(1) N(1) 86.81(16) yes . . .
O(2) Ru(1) O(3) 90.28(14) yes 3_566 . 3_566
O(2) Ru(1) O(4) 89.19(14) yes 3_566 . .
O(2) Ru(1) N(1) 94.03(15) yes 3_566 . .
O(3) Ru(1) O(4) 179.36(15) yes 3_566 . .
O(3) Ru(1) N(1) 95.45(18) yes 3_566 . .
O(4) Ru(1) N(1) 84.96(18) yes . . .
Ru(1) O(1) C(1) 117.8(3) yes . . .
Ru(1) O(2) C(1) 115.7(3) yes 3_566 . .
Ru(1) O(3) C(8) 116.7(3) yes 3_566 . .
Ru(1) O(4) C(8) 117.3(4) yes . . .
Ru(1) N(1) C(15) 107.9(3) yes . . .
Ru(1) N(1) C(16) 110.6(3) yes . . .
Ru(1) N(1) C(17) 107.5(3) yes . . .
C(15) N(1) C(16) 107.2(4) yes . . .
C(15) N(1) C(17) 111.5(4) yes . . .
C(16) N(1) C(17) 112.1(4) yes . . .
C(27) N(2) C(30) 119.2(5) yes . . .
C(27) N(2) C(31) 117.8(5) yes . . .
C(30) N(2) C(31) 120.1(6) yes . . .
O(1) C(1) O(2) 127.3(5) yes . . .
O(1) C(1) C(2) 117.5(5) yes . . .
O(2) C(1) C(2) 115.3(5) yes . . .
C(1) C(2) C(3) 118.7(5) yes . . .
C(1) C(2) C(7) 123.2(6) yes . . .
C(3) C(2) C(7) 117.8(6) yes . . .
C(2) C(3) C(4) 119.6(6) yes . . .
F(1) C(4) C(3) 119.5(6) yes . . .
F(1) C(4) C(5) 119.6(6) yes . . .
C(3) C(4) C(5) 120.9(7) yes . . .
F(2) C(5) C(4) 119.3(7) yes . . .
F(2) C(5) C(6) 117.5(7) yes . . .
C(4) C(5) C(6) 123.2(7) yes . . .
C(5) C(6) C(7) 115.6(7) yes . . .
F(3) C(7) C(2) 121.7(7) yes . . .
F(3) C(7) C(6) 115.4(7) yes . . .
C(2) C(7) C(6) 122.8(8) yes . . .
O(3) C(8) O(4) 126.3(5) yes . . .
O(3) C(8) C(9) 115.0(5) yes . . .
O(4) C(8) C(9) 118.7(6) yes . . .
C(8) C(9) C(10) 123.4(6) yes . . .
C(8) C(9) C(14) 119.6(6) yes . . .
C(10) C(9) C(14) 117.0(6) yes . . .
F(4) C(10) C(9) 121.2(7) yes . . .
F(4) C(10) C(11) 114.3(8) yes . . .
C(9) C(10) C(11) 124.5(9) yes . . .
C(10) C(11) C(12) 115.2(9) yes . . .
F(5) C(12) C(11) 116.8(9) yes . . .
F(5) C(12) C(13) 120.8(9) yes . . .
C(11) C(12) C(13) 122.3(8) yes . . .
F(6) C(13) C(12) 119.3(7) yes . . .
F(6) C(13) C(14) 119.3(7) yes . . .
C(12) C(13) C(14) 121.4(8) yes . . .
C(9) C(14) C(13) 119.5(7) yes . . .
N(1) C(17) C(18) 118.4(5) yes . . .
N(1) C(17) C(22) 124.4(4) yes . . .
C(18) C(17) C(22) 117.0(5) yes . . .
C(17) C(18) C(19) 119.7(5) yes . . .
C(18) C(19) C(20) 122.4(5) yes . . .
C(19) C(20) C(21) 117.9(5) yes . . .
C(19) C(20) C(23) 121.6(5) yes . . .
C(21) C(20) C(23) 120.4(5) yes . . .
C(20) C(21) C(22) 120.1(5) yes . . .
C(17) C(22) C(21) 122.7(5) yes . . .
C(20) C(23) C(24) 111.5(5) yes . . .
C(23) C(24) C(25) 123.0(5) yes . . .
C(23) C(24) C(29) 120.6(5) yes . . .
C(25) C(24) C(29) 116.4(6) yes . . .
C(24) C(25) C(26) 122.5(6) yes . . .
C(25) C(26) C(27) 121.1(6) yes . . .
N(2) C(27) C(26) 121.2(5) yes . . .
N(2) C(27) C(28) 121.7(6) yes . . .
C(26) C(27) C(28) 117.1(6) yes . . .
C(27) C(28) C(29) 120.7(6) yes . . .
C(24) C(29) C(28) 122.1(6) yes . . .
C(2) C(3) H(1) 120.2 no . . .
C(4) C(3) H(1) 120.2 no . . .
C(5) C(6) H(2) 122.2 no . . .
C(7) C(6) H(2) 122.2 no . . .
C(10) C(11) H(3) 122.4 no . . .
C(12) C(11) H(3) 122.4 no . . .
C(9) C(14) H(4) 120.2 no . . .
C(13) C(14) H(4) 120.2 no . . .
N(1) C(15) H(5) 109.5 no . . .
N(1) C(15) H(6) 109.4 no . . .
N(1) C(15) H(7) 109.5 no . . .
H(5) C(15) H(6) 109.5 no . . .
H(5) C(15) H(7) 109.5 no . . .
H(6) C(15) H(7) 109.5 no . . .
N(1) C(16) H(8) 109.5 no . . .
N(1) C(16) H(9) 109.5 no . . .
N(1) C(16) H(10) 109.5 no . . .
H(8) C(16) H(9) 109.5 no . . .
H(8) C(16) H(10) 109.5 no . . .
H(9) C(16) H(10) 109.5 no . . .
C(17) C(18) H(11) 120.1 no . . .
C(19) C(18) H(11) 120.1 no . . .
C(18) C(19) H(12) 118.8 no . . .
C(20) C(19) H(12) 118.8 no . . .
C(20) C(21) H(13) 120.0 no . . .
C(22) C(21) H(13) 119.9 no . . .
C(17) C(22) H(14) 118.7 no . . .
C(21) C(22) H(14) 118.6 no . . .
C(20) C(23) H(15) 109.0 no . . .
C(20) C(23) H(16) 109.0 no . . .
C(24) C(23) H(15) 109.0 no . . .
C(24) C(23) H(16) 108.9 no . . .
H(15) C(23) H(16) 109.5 no . . .
C(24) C(25) H(17) 118.7 no . . .
C(26) C(25) H(17) 118.7 no . . .
C(25) C(26) H(18) 119.4 no . . .
C(27) C(26) H(18) 119.4 no . . .
C(27) C(28) H(19) 119.7 no . . .
C(29) C(28) H(19) 119.6 no . . .
C(24) C(29) H(20) 119.0 no . . .
C(28) C(29) H(20) 118.9 no . . .
N(2) C(30) H(24) 109.5 no . . .
N(2) C(30) H(25) 109.5 no . . .
N(2) C(30) H(26) 109.4 no . . .
H(24) C(30) H(25) 109.5 no . . .
H(24) C(30) H(26) 109.5 no . . .
H(25) C(30) H(26) 109.5 no . . .
N(2) C(31) H(21) 109.4 no . . .
N(2) C(31) H(22) 109.5 no . . .
N(2) C(31) H(23) 109.5 no . . .
H(21) C(31) H(22) 109.5 no . . .
H(21) C(31) H(23) 109.5 no . . .
H(22) C(31) H(23) 109.5 no . . .

loop_
_geom_bond_atom_site_label_1
_geom_bond_atom_site_label_2
_geom_bond_distance
_geom_bond_publ_flag
_geom_bond_site_symmetry_1
_geom_bond_site_symmetry_2
Ru(1) Ru(1) 2.3024(7) yes . 3_566
Ru(1) O(1) 2.069(3) yes . .
Ru(1) O(2) 2.089(3) yes . 3_566
Ru(1) O(3) 2.059(3) yes . 3_566
Ru(1) O(4) 2.072(4) yes . .
Ru(1) N(1) 2.412(5) yes . .
F(1) C(4) 1.358(10) yes . .
F(2) C(5) 1.364(8) yes . .
F(3) C(7) 1.354(12) yes . .
F(4) C(10) 1.368(12) yes . .
F(5) C(12) 1.365(10) yes . .
F(6) C(13) 1.367(10) yes . .
O(1) C(1) 1.265(8) yes . .
O(2) C(1) 1.273(7) yes . .
O(3) C(8) 1.302(8) yes . .
O(4) C(8) 1.265(8) yes . .
N(1) C(15) 1.511(7) yes . .
N(1) C(16) 1.493(8) yes . .
N(1) C(17) 1.455(8) yes . .
N(2) C(27) 1.398(10) yes . .
N(2) C(30) 1.425(9) yes . .
N(2) C(31) 1.434(10) yes . .
C(1) C(2) 1.522(8) yes . .
C(2) C(3) 1.384(10) yes . .
C(2) C(7) 1.351(10) yes . .
C(3) C(4) 1.398(9) yes . .
C(4) C(5) 1.316(11) yes . .
C(5) C(6) 1.357(13) yes . .
C(6) C(7) 1.440(12) yes . .
C(8) C(9) 1.509(8) yes . .
C(9) C(10) 1.353(12) yes . .
C(9) C(14) 1.390(9) yes . .
C(10) C(11) 1.409(11) yes . .
C(11) C(12) 1.362(16) yes . .
C(12) C(13) 1.337(14) yes . .
C(13) C(14) 1.375(9) yes . .
C(17) C(18) 1.406(7) yes . .
C(17) C(22) 1.399(9) yes . .
C(18) C(19) 1.419(8) yes . .
C(19) C(20) 1.376(9) yes . .
C(20) C(21) 1.401(7) yes . .
C(20) C(23) 1.523(8) yes . .
C(21) C(22) 1.396(8) yes . .
C(23) C(24) 1.521(10) yes . .
C(24) C(25) 1.406(9) yes . .
C(24) C(29) 1.391(9) yes . .
C(25) C(26) 1.379(10) yes . .
C(26) C(27) 1.407(9) yes . .
C(27) C(28) 1.410(9) yes . .
C(28) C(29) 1.402(10) yes . .
C(3) H(1) 0.950 no . .
C(6) H(2) 0.950 no . .
C(11) H(3) 0.950 no . .
C(14) H(4) 0.950 no . .
C(15) H(5) 0.950 no . .
C(15) H(6) 0.950 no . .
C(15) H(7) 0.950 no . .
C(16) H(8) 0.950 no . .
C(16) H(9) 0.950 no . .
C(16) H(10) 0.950 no . .
C(18) H(11) 0.950 no . .
C(19) H(12) 0.950 no . .
C(21) H(13) 0.950 no . .
C(22) H(14) 0.950 no . .
C(23) H(15) 0.950 no . .
C(23) H(16) 0.950 no . .
C(25) H(17) 0.950 no . .
C(26) H(18) 0.950 no . .
C(28) H(19) 0.950 no . .
C(29) H(20) 0.950 no . .
C(30) H(24) 0.950 no . .
C(30) H(25) 0.950 no . .
C(30) H(26) 0.950 no . .
C(31) H(21) 0.950 no . .
C(31) H(22) 0.950 no . .
C(31) H(23) 0.950 no . .

loop_
_geom_contact_atom_site_label_1
_geom_contact_atom_site_label_2
_geom_contact_distance
_geom_contact_publ_flag
_geom_contact_site_symmetry_1
_geom_contact_site_symmetry_2
F(1) F(4) 3.151(8) ? . 1_455
F(1) C(25) 3.563(8) ? . 3_465
F(1) C(28) 3.541(9) ? . 2_455
F(2) F(6) 2.703(6) ? . 1_454
F(2) C(13) 3.059(9) ? . 1_454
F(2) C(14) 3.397(7) ? . 1_454
F(3) C(18) 3.378(9) ? . 3_565
F(3) C(19) 3.520(9) ? . 3_565
F(4) F(1) 3.151(8) ? . 1_655
F(4) C(3) 3.254(10) ? . 1_655
F(5) F(6) 2.760(6) ? . 4_565
F(5) C(13) 3.356(10) ? . 4_565
F(5) C(30) 3.329(9) ? . 2_555
F(6) F(2) 2.703(6) ? . 1_656
F(6) F(5) 2.760(6) ? . 4_465
O(3) C(30) 3.596(8) ? . 3_565
N(2) C(3) 3.493(8) ? . 3_565
C(2) C(26) 3.442(8) ? . 3_565
C(3) F(4) 3.254(10) ? . 1_455
C(3) N(2) 3.493(8) ? . 3_565
C(3) C(27) 3.443(9) ? . 3_565
C(13) F(2) 3.059(9) ? . 1_656
C(13) F(5) 3.356(10) ? . 4_465
C(14) F(2) 3.397(7) ? . 1_656
C(18) F(3) 3.378(9) ? . 3_565
C(19) F(3) 3.520(9) ? . 3_565
C(25) F(1) 3.563(8) ? . 3_465
C(26) C(2) 3.442(8) ? . 3_565
C(26) C(31) 3.499(10) ? . 4_455
C(27) C(3) 3.443(9) ? . 3_565
C(27) C(31) 3.595(10) ? . 4_455
C(28) F(1) 3.541(9) ? . 2_445
C(30) F(5) 3.329(9) ? . 2_545
C(30) O(3) 3.596(8) ? . 3_565
C(31) C(26) 3.499(10) ? . 4_555
C(31) C(27) 3.595(10) ? . 4_555
F(1) H(8) 3.549 ? . 1_455
F(1) H(12) 3.494 ? . 3_465
F(1) H(15) 2.889 ? . 3_465
F(1) H(17) 2.934 ? . 3_465
F(1) H(19) 3.250 ? . 2_455
F(1) H(20) 3.575 ? . 2_455
F(1) H(22) 3.199 ? . 3_565
F(2) H(4) 3.352 ? . 1_454
F(2) H(12) 3.040 ? . 3_465
F(2) H(15) 2.787 ? . 3_465
F(2) H(20) 3.301 ? . 2_455
F(3) H(9) 3.426 ? . 3_565
F(4) H(1) 2.476 ? . 1_655
F(4) H(5) 3.375 ? . 3_666
F(4) H(6) 3.044 ? . 3_666
F(4) H(14) 3.321 ? . 3_666
F(4) H(21) 3.572 ? . 2_555
F(4) H(25) 3.543 ? . 3_665
F(5) H(4) 3.493 ? . 4_565
F(5) H(13) 3.436 ? . 2_556
F(5) H(13) 3.267 ? . 3_666
F(5) H(16) 2.939 ? . 2_556
F(5) H(23) 3.460 ? . 3_665
F(5) H(24) 2.414 ? . 2_555
F(5) H(26) 3.574 ? . 2_555
F(6) H(13) 3.117 ? . 2_556
F(6) H(16) 3.043 ? . 2_556
F(6) H(20) 2.734 ? . 2_556
O(1) H(18) 3.401 ? . 3_565
O(2) H(7) 3.202 ? . 1_455
O(2) H(18) 3.526 ? . 3_565
O(2) H(25) 3.265 ? . 3_565
O(3) H(18) 3.414 ? . 3_565
O(3) H(25) 3.372 ? . 3_565
O(3) H(26) 2.992 ? . 3_565
O(4) H(18) 3.276 ? . 3_565
N(2) H(1) 3.261 ? . 3_565
N(2) H(3) 3.232 ? . 3_665
C(1) H(18) 3.177 ? . 3_565
C(2) H(18) 3.386 ? . 3_565
C(3) H(7) 3.343 ? . 1_455
C(3) H(10) 3.196 ? . 1_455
C(3) H(25) 3.422 ? . 3_565
C(4) H(10) 3.247 ? . 1_455
C(5) H(12) 3.389 ? . 3_465
C(8) H(18) 3.031 ? . 3_565
C(8) H(26) 3.120 ? . 3_565
C(9) H(18) 3.253 ? . 3_565
C(9) H(26) 3.056 ? . 3_565
C(10) H(5) 3.475 ? . 3_666
C(10) H(14) 3.131 ? . 3_666
C(10) H(21) 3.111 ? . 2_555
C(11) H(13) 3.471 ? . 3_666
C(11) H(14) 3.022 ? . 3_666
C(11) H(21) 2.844 ? . 2_555
C(11) H(23) 2.952 ? . 3_665
C(11) H(24) 3.487 ? . 2_555
C(11) H(25) 3.407 ? . 3_665
C(12) H(13) 3.450 ? . 3_666
C(12) H(21) 3.203 ? . 2_555
C(12) H(23) 3.472 ? . 2_555
C(12) H(24) 2.972 ? . 2_555
C(14) H(24) 3.502 ? . 3_565
C(14) H(26) 3.011 ? . 3_565
C(15) H(6) 3.226 ? . 3_666
C(15) H(7) 3.213 ? . 3_666
C(16) H(12) 3.218 ? . 3_565
C(16) H(17) 3.310 ? . 3_565
C(17) H(2) 3.409 ? . 3_565
C(18) H(9) 3.410 ? . 3_565
C(19) H(9) 3.235 ? . 3_565
C(21) H(2) 3.076 ? . 3_565
C(21) H(24) 3.493 ? . 1_556
C(21) H(25) 3.509 ? . 1_556
C(22) H(2) 2.905 ? . 3_565
C(22) H(25) 3.180 ? . 1_556
C(23) H(19) 3.188 ? . 4_455
C(23) H(20) 3.353 ? . 4_455
C(24) H(19) 2.924 ? . 4_455
C(24) H(22) 3.332 ? . 4_455
C(25) H(8) 3.462 ? . 3_565
C(25) H(19) 3.265 ? . 4_455
C(25) H(21) 3.479 ? . 4_455
C(25) H(22) 3.197 ? . 4_455
C(26) H(21) 3.306 ? . 4_455
C(26) H(22) 3.031 ? . 4_455
C(27) H(1) 3.577 ? . 3_565
C(27) H(22) 2.991 ? . 4_455
C(27) H(23) 3.515 ? . 4_455
C(28) H(15) 3.471 ? . 4_555
C(28) H(22) 3.111 ? . 4_455
C(29) H(15) 3.446 ? . 4_555
C(29) H(19) 3.338 ? . 4_455
C(29) H(22) 3.273 ? . 4_455
C(30) H(1) 3.382 ? . 3_565
C(30) H(3) 3.112 ? . 3_665
C(30) H(4) 3.410 ? . 3_565
C(31) H(3) 2.889 ? . 3_665
H(1) F(4) 2.476 ? . 1_455
H(1) N(2) 3.261 ? . 3_565
H(1) C(27) 3.577 ? . 3_565
H(1) C(30) 3.382 ? . 3_565
H(1) H(7) 3.049 ? . 1_455
H(1) H(10) 3.392 ? . 1_455
H(1) H(25) 2.767 ? . 3_565
H(2) C(17) 3.409 ? . 3_565
H(2) C(21) 3.076 ? . 3_565
H(2) C(22) 2.905 ? . 3_565
H(2) H(5) 3.322 ? . 3_565
H(2) H(13) 3.322 ? . 3_565
H(2) H(14) 3.022 ? . 3_565
H(3) N(2) 3.232 ? . 3_665
H(3) C(30) 3.112 ? . 3_665
H(3) C(31) 2.889 ? . 3_665
H(3) H(13) 3.342 ? . 3_666
H(3) H(14) 3.063 ? . 3_666
H(3) H(21) 3.003 ? . 2_555
H(3) H(22) 3.221 ? . 3_665
H(3) H(23) 2.074 ? . 3_665
H(3) H(24) 3.497 ? . 2_555
H(3) H(24) 3.060 ? . 3_665
H(3) H(25) 2.650 ? . 3_665
H(4) F(2) 3.352 ? . 1_656
H(4) F(5) 3.493 ? . 4_465
H(4) C(30) 3.410 ? . 3_565
H(4) H(24) 3.196 ? . 3_565
H(4) H(25) 3.598 ? . 3_565
H(4) H(26) 2.925 ? . 3_565
H(5) F(4) 3.375 ? . 3_666
H(5) C(10) 3.475 ? . 3_666
H(5) H(2) 3.322 ? . 3_565
H(6) F(4) 3.044 ? . 3_666
H(6) C(15) 3.226 ? . 3_666
H(6) H(6) 3.033 ? . 3_666
H(6) H(7) 2.590 ? . 3_666
H(7) O(2) 3.202 ? . 1_655
H(7) C(3) 3.343 ? . 1_655
H(7) C(15) 3.213 ? . 3_666
H(7) H(1) 3.049 ? . 1_655
H(7) H(6) 2.590 ? . 3_666
H(7) H(7) 3.005 ? . 3_666
H(8) F(1) 3.549 ? . 1_655
H(8) C(25) 3.462 ? . 3_565
H(8) H(12) 3.296 ? . 3_565
H(8) H(17) 2.593 ? . 3_565
H(9) F(3) 3.426 ? . 3_565
H(9) C(18) 3.410 ? . 3_565
H(9) C(19) 3.235 ? . 3_565
H(9) H(11) 3.100 ? . 3_565
H(9) H(12) 2.739 ? . 3_565
H(9) H(17) 3.278 ? . 3_565
H(10) C(3) 3.196 ? . 1_655
H(10) C(4) 3.247 ? . 1_655
H(10) H(1) 3.392 ? . 1_655
H(10) H(12) 3.109 ? . 3_565
H(11) H(9) 3.100 ? . 3_565
H(11) H(11) 3.458 ? . 3_565
H(12) F(1) 3.494 ? . 3_465
H(12) F(2) 3.040 ? . 3_465
H(12) C(5) 3.389 ? . 3_465
H(12) C(16) 3.218 ? . 3_565
H(12) H(8) 3.296 ? . 3_565
H(12) H(9) 2.739 ? . 3_565
H(12) H(10) 3.109 ? . 3_565
H(13) F(5) 3.436 ? . 2_546
H(13) F(5) 3.267 ? . 3_666
H(13) F(6) 3.117 ? . 2_546
H(13) C(11) 3.471 ? . 3_666
H(13) C(12) 3.450 ? . 3_666
H(13) H(2) 3.322 ? . 3_565
H(13) H(3) 3.342 ? . 3_666
H(13) H(24) 3.228 ? . 1_556
H(13) H(25) 3.461 ? . 1_556
H(14) F(4) 3.321 ? . 3_666
H(14) C(10) 3.131 ? . 3_666
H(14) C(11) 3.022 ? . 3_666
H(14) H(2) 3.022 ? . 3_565
H(14) H(3) 3.063 ? . 3_666
H(14) H(25) 2.901 ? . 1_556
H(15) F(1) 2.889 ? . 3_465
H(15) F(2) 2.787 ? . 3_465
H(15) C(28) 3.471 ? . 4_455
H(15) C(29) 3.446 ? . 4_455
H(15) H(19) 2.856 ? . 4_455
H(15) H(20) 2.796 ? . 4_455
H(16) F(5) 2.939 ? . 2_546
H(16) F(6) 3.043 ? . 2_546
H(16) H(19) 3.234 ? . 4_455
H(16) H(20) 3.084 ? . 4_455
H(17) F(1) 2.934 ? . 3_465
H(17) C(16) 3.310 ? . 3_565
H(17) H(8) 2.593 ? . 3_565
H(17) H(9) 3.278 ? . 3_565
H(17) H(19) 3.542 ? . 4_455
H(18) O(1) 3.401 ? . 3_565
H(18) O(2) 3.526 ? . 3_565
H(18) O(3) 3.414 ? . 3_565
H(18) O(4) 3.276 ? . 3_565
H(18) C(1) 3.177 ? . 3_565
H(18) C(2) 3.386 ? . 3_565
H(18) C(8) 3.031 ? . 3_565
H(18) C(9) 3.253 ? . 3_565
H(18) H(21) 3.387 ? . 4_455
H(18) H(22) 3.495 ? . 4_455
H(19) F(1) 3.250 ? . 2_445
H(19) C(23) 3.188 ? . 4_555
H(19) C(24) 2.924 ? . 4_555
H(19) C(25) 3.265 ? . 4_555
H(19) C(29) 3.338 ? . 4_555
H(19) H(15) 2.856 ? . 4_555
H(19) H(16) 3.234 ? . 4_555
H(19) H(17) 3.542 ? . 4_555
H(20) F(1) 3.575 ? . 2_445
H(20) F(2) 3.301 ? . 2_445
H(20) F(6) 2.734 ? . 2_546
H(20) C(23) 3.353 ? . 4_555
H(20) H(15) 2.796 ? . 4_555
H(20) H(16) 3.084 ? . 4_555
H(21) F(4) 3.572 ? . 2_545
H(21) C(10) 3.111 ? . 2_545
H(21) C(11) 2.844 ? . 2_545
H(21) C(12) 3.203 ? . 2_545
H(21) C(25) 3.479 ? . 4_555
H(21) C(26) 3.306 ? . 4_555
H(21) H(3) 3.003 ? . 2_545
H(21) H(18) 3.387 ? . 4_555
H(21) H(23) 3.536 ? . 4_455
H(22) F(1) 3.199 ? . 3_565
H(22) C(24) 3.332 ? . 4_555
H(22) C(25) 3.197 ? . 4_555
H(22) C(26) 3.031 ? . 4_555
H(22) C(27) 2.991 ? . 4_555
H(22) C(28) 3.111 ? . 4_555
H(22) C(29) 3.273 ? . 4_555
H(22) H(3) 3.221 ? . 3_665
H(22) H(18) 3.495 ? . 4_555
H(23) F(5) 3.460 ? . 3_665
H(23) C(11) 2.952 ? . 3_665
H(23) C(12) 3.472 ? . 2_545
H(23) C(27) 3.515 ? . 4_555
H(23) H(3) 2.074 ? . 3_665
H(23) H(21) 3.536 ? . 4_555
H(23) H(24) 3.481 ? . 4_555
H(23) H(26) 3.382 ? . 4_555
H(24) F(5) 2.414 ? . 2_545
H(24) C(11) 3.487 ? . 2_545
H(24) C(12) 2.972 ? . 2_545
H(24) C(14) 3.502 ? . 3_565
H(24) C(21) 3.493 ? . 1_554
H(24) H(3) 3.497 ? . 2_545
H(24) H(3) 3.060 ? . 3_665
H(24) H(4) 3.196 ? . 3_565
H(24) H(13) 3.228 ? . 1_554
H(24) H(23) 3.481 ? . 4_455
H(25) F(4) 3.543 ? . 3_665
H(25) O(2) 3.265 ? . 3_565
H(25) O(3) 3.372 ? . 3_565
H(25) C(3) 3.422 ? . 3_565
H(25) C(11) 3.407 ? . 3_665
H(25) C(21) 3.509 ? . 1_554
H(25) C(22) 3.180 ? . 1_554
H(25) H(1) 2.767 ? . 3_565
H(25) H(3) 2.650 ? . 3_665
H(25) H(4) 3.598 ? . 3_565
H(25) H(13) 3.461 ? . 1_554
H(25) H(14) 2.901 ? . 1_554
H(26) F(5) 3.574 ? . 2_545
H(26) O(3) 2.992 ? . 3_565
H(26) C(8) 3.120 ? . 3_565
H(26) C(9) 3.056 ? . 3_565
H(26) C(14) 3.011 ? . 3_565
H(26) H(4) 2.925 ? . 3_565
H(26) H(23) 3.382 ? . 4_455
